data_7203319
loop_
_publ_author_name
'Huang, Xiao-Chun'
'Li, Dan'
'Chen, Xiao-Ming'

_publ_section_title
;
 Solvent-induced supramolecular isomerism in silver(i)
 2-methylimidazolate
;
_journal_issue 4
_journal_name_full CrystEngComm
_journal_page_first 351
_journal_paper_doi 10.1039/b602465c
_journal_volume 8
_journal_year 2006
_chemical_formula_moiety Ag4(C4N2H5)4(C6H6)
_chemical_formula_sum 'C22 H26 Ag4 N8'
_chemical_formula_weight 833.99
_chemical_name_common 'silver(I) 2-methylimidazolate'
_chemical_name_systematic
;
?
;
_space_group_IT_number 52
_symmetry_cell_setting orthorhombic
_symmetry_space_group_name_Hall '-P 2a 2bc'
_symmetry_space_group_name_H-M 'P n n a'
_atom_sites_solution_hydrogens geom
_atom_sites_solution_primary direct
_atom_sites_solution_secondary difmap
_audit_creation_method shelxl-97
_cell_angle_alpha 90.00
_cell_angle_beta 90.00
_cell_angle_gamma 90.00
_cell_formula_units_Z 4
_cell_length_a 19.6228(8)
_cell_length_b 10.4307(4)
_cell_length_c 12.7867(5)
_cell_measurement_temperature 123(2)
_cell_volume 2617.18(18)
_computing_cell_refinement 'SAINT-PLUS, Ver. 6.0, 1997'
_computing_data_collection 'SMART, 1998.'
_computing_data_reduction 'SAINT-PLUS, Ver. 6.0, 1997'
_computing_molecular_graphics 'XP, Ver. 6.10, Bruker AXS Inc., 2000.'
_computing_publication_material 'SHELXTL-Bruker AXS Inc., 1998.'
_computing_structure_refinement 'shelxl-97 (sheldrick, 1997)'
_computing_structure_solution 'shelxs-97 (sheldrick, 1990)'
_diffrn_ambient_temperature 123(2)
_diffrn_measured_fraction_theta_full 0.990
_diffrn_measured_fraction_theta_max 0.990
_diffrn_measurement_device_type 'Bruker Apex CCD'
_diffrn_measurement_method '\w scan'
_diffrn_radiation_monochromator graphite
_diffrn_radiation_source 'fine-focus sealed tube'
_diffrn_radiation_type mok\a
_diffrn_radiation_wavelength 0.71073
_diffrn_reflns_av_R_equivalents 0.0213
_diffrn_reflns_av_sigmaI/netI 0.0175
_diffrn_reflns_limit_h_max 25
_diffrn_reflns_limit_h_min -25
_diffrn_reflns_limit_k_max 13
_diffrn_reflns_limit_k_min -10
_diffrn_reflns_limit_l_max 16
_diffrn_reflns_limit_l_min -16
_diffrn_reflns_number 16419
_diffrn_reflns_theta_full 28.29
_diffrn_reflns_theta_max 28.29
_diffrn_reflns_theta_min 2.52
_exptl_absorpt_coefficient_mu 2.975
_exptl_absorpt_correction_T_max 0.5234
_exptl_absorpt_correction_T_min 0.4590
_exptl_absorpt_correction_type multi-scan
_exptl_absorpt_process_details 'SADABS (Bruker, 2002)'
_exptl_crystal_colour colorless
_exptl_crystal_density_diffrn 2.117
_exptl_crystal_density_method 'not measured'
_exptl_crystal_description block
_exptl_crystal_F_000 1608
_exptl_crystal_size_max 0.31
_exptl_crystal_size_mid 0.29
_exptl_crystal_size_min 0.25
_refine_diff_density_max 0.606
_refine_diff_density_min -0.345
_refine_diff_density_rms 0.097
_refine_ls_extinction_method none
_refine_ls_goodness_of_fit_ref 1.048
_refine_ls_hydrogen_treatment constr
_refine_ls_matrix_type full
_refine_ls_number_parameters 155
_refine_ls_number_reflns 3213
_refine_ls_number_restraints 12
_refine_ls_restrained_S_all 1.048
_refine_ls_R_factor_all 0.0274
_refine_ls_R_factor_gt 0.0249
_refine_ls_shift/su_max 0.001
_refine_ls_shift/su_mean 0.000
_refine_ls_structure_factor_coef Fsqd
_refine_ls_weighting_details 'calc w=1/[\s^2^(fo^2^)+(0.0377p)^2^+1.9157p] where p=(fo^2^+2fc^2^)/3'
_refine_ls_weighting_scheme calc
_refine_ls_wR_factor_gt 0.0642
_refine_ls_wR_factor_ref 0.0656
_reflns_number_gt 3008
_reflns_number_total 3213
_reflns_threshold_expression >2sigma(i)
_cod_data_source_file b602465c.txt
_cod_data_source_block compound_1a
_cod_depositor_comments
;
The following automatic conversions were performed:
'_exptl_absorpt_correction_type' value 'Multi-scan' changed to
'multi-scan' according to
'/home/saulius/struct/CIF-dictionaries/cif_core.dic' dictionary named
'cif_core.dic' version 2.4.1 from
2010-06-29.

'_refine_ls_structure_factor_coef' value 'fsqd' changed to
'Fsqd' according to '/home/saulius/struct/CIF-dictionaries/cif_core.dic'
dictionary named 'cif_core.dic' version 2.4.1 from
2010-06-29.

'_atom_site_adp_type' value 'uani' changed to 'Uani'
according to '/home/saulius/struct/CIF-dictionaries/cif_core.dic'
dictionary named 'cif_core.dic' version 2.4.1 from 2010-06-29 (18
times).

'_atom_site_adp_type' value 'uiso' changed to 'Uiso' according to
'/home/saulius/struct/CIF-dictionaries/cif_core.dic' dictionary named
'cif_core.dic' version 2.4.1 from 2010-06-29 (13
times).

'_atom_site_refinement_flags' value 's' changed to 'S' according
to '/home/saulius/struct/CIF-dictionaries/cif_core.dic' dictionary named
'cif_core.dic' version 2.4.1 from 2010-06-29 (2
times).

'_atom_site_refinement_flags' value 'r' changed to 'R' according
to '/home/saulius/struct/CIF-dictionaries/cif_core.dic' dictionary named
'cif_core.dic' version 2.4.1 from 2010-06-29 (13
times).

'_atom_site_refinement_flags' value 'd' changed to 'D' according
to '/home/saulius/struct/CIF-dictionaries/cif_core.dic' dictionary named
'cif_core.dic' version 2.4.1 from 2010-06-29 (3 times).

Automatic conversion script
Id: cif_fix_enum 1527 2010-12-29 10:47:43Z saulius 
;
_cod_original_sg_symbol_H-M Pnna
_cod_database_code 7203319

loop_
_symmetry_equiv_pos_as_xyz
'x, y, z'
'-x+1/2, -y, z'
'-x+1/2, y+1/2, -z+1/2'
'x, -y+1/2, -z+1/2'
'-x, -y, -z'
'x-1/2, y, -z'
'x-1/2, -y-1/2, z-1/2'
'-x, y-1/2, z-1/2'

loop_
_atom_site_label
_atom_site_type_symbol
_atom_site_fract_x
_atom_site_fract_y
_atom_site_fract_z
_atom_site_U_iso_or_equiv
_atom_site_adp_type
_atom_site_occupancy
_atom_site_symmetry_multiplicity
_atom_site_calc_flag
_atom_site_refinement_flags
_atom_site_disorder_assembly
_atom_site_disorder_group
ag1 ag 0.666340(14) -0.2500 -0.2500 0.02451(8) Uani 1 2 d S . .
ag2 ag 0.535213(10) -0.14245(2) -0.673022(15) 0.02681(7) Uani 1 1 d . . .
ag3 ag 0.2500 0.0000 -0.82958(2) 0.02510(8) Uani 1 2 d S . .
n1 n 0.65927(11) -0.2219(2) -0.41080(17) 0.0250(5) Uani 1 1 d . . .
n2 n 0.60954(11) -0.1920(2) -0.56543(18) 0.0301(5) Uani 1 1 d . . .
n3 n 0.45772(11) -0.0856(2) -0.77320(17) 0.0253(4) Uani 1 1 d . . .
n4 n 0.35339(11) -0.0399(2) -0.82979(16) 0.0239(4) Uani 1 1 d . . .
c1 c 0.60075(13) -0.1977(3) -0.4618(2) 0.0259(5) Uani 1 1 d . . .
c2 c 0.67773(15) -0.2146(3) -0.5817(2) 0.0365(7) Uani 1 1 d . . .
h2 h 0.6998 -0.2172 -0.6478 0.044 Uiso 1 1 calc R . .
c3 c 0.70814(14) -0.2326(3) -0.4874(2) 0.0309(6) Uani 1 1 d . . .
h3 h 0.7551 -0.2496 -0.4763 0.037 Uiso 1 1 calc R . .
c4 c 0.53315(14) -0.1845(3) -0.4101(2) 0.0349(6) Uani 1 1 d . . .
h4a h 0.5387 -0.1913 -0.3342 0.052 Uiso 1 1 calc R . .
h4b h 0.5028 -0.2527 -0.4347 0.052 Uiso 1 1 calc R . .
h4c h 0.5134 -0.1009 -0.4275 0.052 Uiso 1 1 calc R . .
c5 c 0.39134(12) -0.0797(2) -0.74923(19) 0.0242(5) Uani 1 1 d . . .
c6 c 0.39879(13) -0.0183(3) -0.9106(2) 0.0278(5) Uani 1 1 d . . .
h6 h 0.3874 0.0115 -0.9786 0.033 Uiso 1 1 calc R . .
c7 c 0.46232(13) -0.0468(3) -0.8759(2) 0.0277(6) Uani 1 1 d . . .
h7 h 0.5031 -0.0411 -0.9158 0.033 Uiso 1 1 calc R . .
c8 c 0.36284(15) -0.1153(3) -0.6449(2) 0.0333(6) Uani 1 1 d . . .
h8a h 0.3133 -0.1030 -0.6453 0.050 Uiso 1 1 calc R . .
h8b h 0.3832 -0.0609 -0.5908 0.050 Uiso 1 1 calc R . .
h8c h 0.3732 -0.2054 -0.6301 0.050 Uiso 1 1 calc R . .
c9 c 0.85640(18) -0.37776(15) -0.7194(2) 0.0647(12) Uani 1 1 d D . .
h9 h 0.8567 -0.4651 -0.6985 0.078 Uiso 1 1 calc R . .
c10 c 0.85634(14) -0.2812(3) -0.64443(11) 0.0599(11) Uani 1 1 d D . .
h10 h 0.8565 -0.3028 -0.5722 0.072 Uiso 1 1 calc R . .
c11 c 0.85600(18) -0.1538(2) -0.67473(19) 0.0611(11) Uani 1 1 d D . .
h11 h 0.8555 -0.0879 -0.6234 0.073 Uiso 1 1 calc R . .

loop_
_atom_site_aniso_label
_atom_site_aniso_U_11
_atom_site_aniso_U_22
_atom_site_aniso_U_33
_atom_site_aniso_U_23
_atom_site_aniso_U_13
_atom_site_aniso_U_12
ag1 0.02747(14) 0.02758(15) 0.01847(13) -0.00139(10) 0.000 0.000
ag2 0.02666(12) 0.03172(13) 0.02206(11) -0.00032(8) -0.00486(7) 0.00111(8)
ag3 0.02086(14) 0.02504(15) 0.02939(15) 0.000 0.000 0.00021(10)
n1 0.0260(10) 0.0291(12) 0.0201(10) -0.0027(9) -0.0030(8) -0.0006(9)
n2 0.0285(11) 0.0395(14) 0.0225(11) -0.0008(10) -0.0034(8) -0.0006(10)
n3 0.0251(10) 0.0264(11) 0.0243(11) 0.0010(9) -0.0008(8) 0.0019(9)
n4 0.0221(10) 0.0242(11) 0.0253(11) 0.0004(9) 0.0014(8) 0.0007(9)
c1 0.0278(13) 0.0255(13) 0.0242(12) -0.0023(11) -0.0050(9) 0.0003(11)
c2 0.0295(13) 0.058(2) 0.0222(13) 0.0000(13) 0.0007(10) -0.0015(13)
c3 0.0239(12) 0.0444(17) 0.0243(13) -0.0022(12) -0.0005(10) -0.0011(12)
c4 0.0308(14) 0.0432(18) 0.0307(14) -0.0018(13) 0.0011(11) 0.0086(12)
c5 0.0265(12) 0.0222(12) 0.0239(12) -0.0007(10) 0.0022(10) -0.0037(10)
c6 0.0301(13) 0.0316(14) 0.0217(12) 0.0019(11) 0.0007(10) 0.0041(11)
c7 0.0271(13) 0.0339(15) 0.0222(12) 0.0029(11) 0.0049(9) 0.0017(11)
c8 0.0343(15) 0.0369(16) 0.0286(13) 0.0052(13) 0.0068(11) -0.0012(12)
c9 0.059(2) 0.077(3) 0.058(2) 0.014(2) 0.012(2) 0.028(2)
c10 0.051(2) 0.092(3) 0.0369(18) 0.011(2) 0.0071(16) 0.021(2)
c11 0.051(2) 0.086(3) 0.047(2) -0.003(2) -0.0007(16) -0.010(2)

loop_
_atom_type_symbol
_atom_type_description
_atom_type_scat_dispersion_real
_atom_type_scat_dispersion_imag
_atom_type_scat_source
c c 0.0033 0.0016 'international tables vol c tables 4.2.6.8 and 6.1.1.4'
h h 0.0000 0.0000 'international tables vol c tables 4.2.6.8 and 6.1.1.4'
n n 0.0061 0.0033 'international tables vol c tables 4.2.6.8 and 6.1.1.4'
ag ag -0.8971 1.1015 'international tables vol c tables 4.2.6.8 and 6.1.1.4'

loop_
_geom_angle_atom_site_label_1
_geom_angle_atom_site_label_2
_geom_angle_atom_site_label_3
_geom_angle
_geom_angle_site_symmetry_1
_geom_angle_site_symmetry_3
_geom_angle_publ_flag
n1 ag1 n1 172.35(12) 4_544 . ?
n1 ag1 ag3 80.63(6) 4_544 5_654 ?
n1 ag1 ag3 103.32(6) . 5_654 ?
n1 ag1 ag3 103.32(6) 4_544 7_656 ?
n1 ag1 ag3 80.63(6) . 7_656 ?
ag3 ag1 ag3 119.219(9) 5_654 7_656 ?
n2 ag2 n3 176.22(9) . . ?
n2 ag2 ag2 104.51(7) . 4_543 ?
n3 ag2 ag2 78.92(6) . 4_543 ?
n4 ag3 n4 179.85(11) 2 . ?
n4 ag3 ag1 109.53(6) 2 5_654 ?
n4 ag3 ag1 70.52(6) . 5_654 ?
n4 ag3 ag1 70.52(6) 2 6_554 ?
n4 ag3 ag1 109.53(6) . 6_554 ?
ag1 ag3 ag1 143.451(9) 5_654 6_554 ?
c1 n1 c3 105.4(2) . . ?
c1 n1 ag1 124.21(18) . . ?
c3 n1 ag1 130.22(18) . . ?
c1 n2 c2 105.6(2) . . ?
c1 n2 ag2 125.34(18) . . ?
c2 n2 ag2 128.89(19) . . ?
c5 n3 c7 105.6(2) . . ?
c5 n3 ag2 125.77(18) . . ?
c7 n3 ag2 128.65(17) . . ?
c5 n4 c6 105.5(2) . . ?
c5 n4 ag3 127.37(17) . . ?
c6 n4 ag3 126.82(17) . . ?
n2 c1 n1 112.2(2) . . ?
n2 c1 c4 123.4(2) . . ?
n1 c1 c4 124.3(2) . . ?
c3 c2 n2 108.5(2) . . ?
c2 c3 n1 108.4(2) . . ?
n4 c5 n3 112.3(2) . . ?
n4 c5 c8 123.8(2) . . ?
n3 c5 c8 123.9(2) . . ?
c7 c6 n4 108.2(2) . . ?
c6 c7 n3 108.4(2) . . ?
c10 c9 c11 119.96(12) . 4_543 ?
c11 c10 c9 120.15(12) . . ?
c10 c11 c9 119.89(12) . 4_543 ?

loop_
_geom_bond_atom_site_label_1
_geom_bond_atom_site_label_2
_geom_bond_distance
_geom_bond_site_symmetry_2
_geom_bond_publ_flag
ag1 n1 2.082(2) 4_544 ?
ag1 n1 2.082(2) . ?
ag1 ag3 3.24506(18) 5_654 ?
ag1 ag3 3.24506(18) 7_656 ?
ag2 n2 2.071(2) . ?
ag2 n3 2.075(2) . ?
ag2 ag2 2.9848(4) 4_543 ?
ag3 n4 2.071(2) 2 ?
ag3 n4 2.071(2) . ?
ag3 ag1 3.24506(18) 5_654 ?
ag3 ag1 3.24506(18) 6_554 ?
n1 c1 1.344(3) . ?
n1 c3 1.375(3) . ?
n2 c1 1.338(3) . ?
n2 c2 1.374(4) . ?
n3 c5 1.340(3) . ?
n3 c7 1.377(3) . ?
n4 c5 1.337(3) . ?
n4 c6 1.383(3) . ?
c1 c4 1.488(4) . ?
c2 c3 1.358(4) . ?
c5 c8 1.493(4) . ?
c6 c7 1.356(4) . ?
c9 c10 1.391(2) . ?
c9 c11 1.393(2) 4_543 ?
c10 c11 1.385(2) . ?
c11 c9 1.393(2) 4_543 ?
